data_2108677
loop_
_publ_author_name
'Khalaji, Mehrnaz'
'Wr\'oblewska, Aneta'
'Wielgus, Ewelina'
'Bujacz, Grzegorz D.'
'Dudek, Marta K.'
'Potrzebowski, Marek J.'

_publ_section_title
;
 Structural variety of heterosynthons in linezolid cocrystals with
 modified thermal properties
;
_journal_issue 5
_journal_name_full 'Acta Crystallographica Section B'
_journal_page_first
;
;
_journal_paper_doi 10.1107/S2052520620010896
_journal_volume 76
_journal_year 2020
_chemical_absolute_configuration rm
_chemical_formula_moiety '2(C16 H20 F N3 O4), 2(C7 H6 O4), 1.25(H2 O)'
_chemical_formula_sum 'C46 H54.5 F2 N6 O17.25'
_chemical_formula_weight 1005.45
_space_group_crystal_system orthorhombic
_space_group_IT_number 18
_space_group_name_Hall 'P 2 2ab'
_space_group_name_H-M_alt 'P 21 21 2'
_atom_sites_solution_hydrogens mixed
_atom_sites_solution_primary direct
_audit_creation_date 2020-03-31
_audit_creation_method
;
Olex2 1.2
(compiled 2017.02.23 svn.r3390 for OlexSys, GUI svn.r5320)
;
_cell_angle_alpha 90
_cell_angle_beta 90
_cell_angle_gamma 90
_cell_formula_units_Z 4
_cell_length_a 30.3989(2)
_cell_length_b 16.10240(15)
_cell_length_c 9.66944(7)
_cell_measurement_reflns_used 38569
_cell_measurement_temperature 293(2)
_cell_measurement_theta_max 75.1220
_cell_measurement_theta_min 2.8820
_cell_volume 4733.14(6)
_computing_cell_refinement
;
CrysAlisPro, Agilent Technologies,
Version 1.171.37.35h (release 09-02-2015 CrysAlis171 .NET)
(compiled Feb  9 2015,16:26:32)
;
_computing_data_collection
;
CrysAlisPro, Agilent Technologies,
Version 1.171.37.35h (release 09-02-2015 CrysAlis171 .NET)
(compiled Feb  9 2015,16:26:32)
;
_computing_data_reduction
;
CrysAlisPro, Agilent Technologies,
Version 1.171.37.35h (release 09-02-2015 CrysAlis171 .NET)
(compiled Feb  9 2015,16:26:32)
;
_computing_molecular_graphics 'Olex2 (Dolomanov et al., 2009)'
_computing_publication_material 'Olex2 (Dolomanov et al., 2009)'
_computing_structure_refinement 'ShelXL (Sheldrick, 2015)'
_computing_structure_solution 'ShelXS (Sheldrick, 2008)'
_diffrn_ambient_temperature 293(2)
_diffrn_detector 'CCD plate'
_diffrn_detector_area_resol_mean 4.1685
_diffrn_detector_type TitanS2
_diffrn_measured_fraction_theta_full 0.999
_diffrn_measured_fraction_theta_max 0.991
_diffrn_measurement_details
;
#__ type_ start__ end____ width___ exp.time_
  1 omega  -69.00   26.00   1.0000    4.0000
omega____ theta____ kappa____ phi______ frames
    -      -43.7274   57.0000 -120.0000 95

#__ type_ start__ end____ width___ exp.time_
  2 omega  -69.00   26.00   1.0000    4.0000
omega____ theta____ kappa____ phi______ frames
    -      -43.7274   57.0000 -180.0000 95

#__ type_ start__ end____ width___ exp.time_
  3 omega   34.00   91.00   1.0000   24.0000
omega____ theta____ kappa____ phi______ frames
    -      106.7090  -30.0000 -150.0000 57

#__ type_ start__ end____ width___ exp.time_
  4 omega   34.00   91.00   1.0000   24.0000
omega____ theta____ kappa____ phi______ frames
    -      106.7090  -30.0000  -90.0000 57

#__ type_ start__ end____ width___ exp.time_
  5 omega   33.00  121.00   1.0000   24.0000
omega____ theta____ kappa____ phi______ frames
    -      106.7090 -125.0000 -180.0000 88

#__ type_ start__ end____ width___ exp.time_
  6 omega   80.00  178.00   1.0000   24.0000
omega____ theta____ kappa____ phi______ frames
    -      106.7090   30.0000   60.0000 98

#__ type_ start__ end____ width___ exp.time_
  7 omega   94.00  178.00   1.0000   24.0000
omega____ theta____ kappa____ phi______ frames
    -      106.7090  125.0000  -60.0000 84

#__ type_ start__ end____ width___ exp.time_
  8 omega -113.00  -18.00   1.0000    4.0000
omega____ theta____ kappa____ phi______ frames
    -      -43.7274  -57.0000   90.0000 95

#__ type_ start__ end____ width___ exp.time_
  9 omega   12.00  118.00   1.0000    4.0000
omega____ theta____ kappa____ phi______ frames
    -       43.7274   77.0000 -150.0000 106

#__ type_ start__ end____ width___ exp.time_
 10 omega   34.00   91.00   1.0000   24.0000
omega____ theta____ kappa____ phi______ frames
    -      106.7090  -30.0000  -30.0000 57

#__ type_ start__ end____ width___ exp.time_
 11 omega   24.00  109.00   1.0000   24.0000
omega____ theta____ kappa____ phi______ frames
    -      106.7090  -94.0000 -120.0000 85

#__ type_ start__ end____ width___ exp.time_
 12 omega   67.00  178.00   1.0000   24.0000
omega____ theta____ kappa____ phi______ frames
    -      106.7090   15.0000 -180.0000 111

#__ type_ start__ end____ width___ exp.time_
 13 omega   67.00  178.00   1.0000   24.0000
omega____ theta____ kappa____ phi______ frames
    -      106.7090   15.0000  -60.0000 111

#__ type_ start__ end____ width___ exp.time_
 14 omega -113.00  -18.00   1.0000    4.0000
omega____ theta____ kappa____ phi______ frames
    -      -43.7274  -57.0000  -30.0000 95

#__ type_ start__ end____ width___ exp.time_
 15 omega   30.00  104.00   1.0000    4.0000
omega____ theta____ kappa____ phi______ frames
    -       43.7274 -136.0000   71.0000 74

#__ type_ start__ end____ width___ exp.time_
 16 omega   81.00  177.00   1.0000   24.0000
omega____ theta____ kappa____ phi______ frames
    -      106.7090   45.0000    0.0000 96

#__ type_ start__ end____ width___ exp.time_
 17 omega   81.00  177.00   1.0000   24.0000
omega____ theta____ kappa____ phi______ frames
    -      106.7090   45.0000 -150.0000 96

#__ type_ start__ end____ width___ exp.time_
 18 omega   81.00  177.00   1.0000   24.0000
omega____ theta____ kappa____ phi______ frames
    -      106.7090   45.0000   90.0000 96

#__ type_ start__ end____ width___ exp.time_
 19 omega   32.00  138.00   1.0000   24.0000
omega____ theta____ kappa____ phi______ frames
    -      106.7090  -77.0000  -30.0000 106

#__ type_ start__ end____ width___ exp.time_
 20 omega -118.00  -12.00   1.0000    4.0000
omega____ theta____ kappa____ phi______ frames
    -      -43.7274  -77.0000  -90.0000 106

#__ type_ start__ end____ width___ exp.time_
 21 omega   12.00  118.00   1.0000    4.0000
omega____ theta____ kappa____ phi______ frames
    -       43.7274   77.0000  120.0000 106

#__ type_ start__ end____ width___ exp.time_
 22 omega   75.00  112.00   1.0000   24.0000
omega____ theta____ kappa____ phi______ frames
    -      106.7090   77.0000  -60.0000 37
;
_diffrn_measurement_device 'four-circle diffractometer'
_diffrn_measurement_device_type 'SuperNova, Dual, Cu at zero, TitanS2'
_diffrn_measurement_method '\w scans'
_diffrn_orient_matrix_UB_11 -0.0491689000
_diffrn_orient_matrix_UB_12 0.0012482000
_diffrn_orient_matrix_UB_13 0.0384660000
_diffrn_orient_matrix_UB_21 -0.0122348000
_diffrn_orient_matrix_UB_22 0.0013471000
_diffrn_orient_matrix_UB_23 -0.1545940000
_diffrn_orient_matrix_UB_31 -0.0008119000
_diffrn_orient_matrix_UB_32 -0.0956680000
_diffrn_orient_matrix_UB_33 -0.0017155000
_diffrn_radiation_monochromator mirror
_diffrn_radiation_probe x-ray
_diffrn_radiation_type CuK\a
_diffrn_radiation_wavelength 1.54184
_diffrn_reflns_av_R_equivalents 0.0272
_diffrn_reflns_av_unetI/netI 0.0129
_diffrn_reflns_Laue_measured_fraction_full 0.999
_diffrn_reflns_Laue_measured_fraction_max 0.991
_diffrn_reflns_limit_h_max 38
_diffrn_reflns_limit_h_min -38
_diffrn_reflns_limit_k_max 16
_diffrn_reflns_limit_k_min -20
_diffrn_reflns_limit_l_max 12
_diffrn_reflns_limit_l_min -12
_diffrn_reflns_number 61242
_diffrn_reflns_point_group_measured_fraction_full 1.000
_diffrn_reflns_point_group_measured_fraction_max 0.988
_diffrn_reflns_theta_full 67.684
_diffrn_reflns_theta_max 75.332
_diffrn_reflns_theta_min 2.907
_diffrn_source 'sealed X-ray tube'
_diffrn_source_type 'SuperNova (Cu) X-ray Source'
_exptl_absorpt_coefficient_mu 0.968
_exptl_absorpt_correction_T_max 1.00000
_exptl_absorpt_correction_T_min 0.78948
_exptl_absorpt_correction_type multi-scan
_exptl_absorpt_process_details
;
CrysAlisPro, Agilent Technologies,
Version 1.171.37.35h (release 09-02-2015 CrysAlis171 .NET)
(compiled Feb  9 2015,16:26:32)
Empirical absorption correction using spherical harmonics,
 implemented in SCALE3 ABSPACK scaling algorithm.
;
_exptl_crystal_density_diffrn 1.411
_exptl_crystal_description plate
_exptl_crystal_F_000 2114
_exptl_crystal_size_max 0.3261
_exptl_crystal_size_mid 0.1461
_exptl_crystal_size_min 0.0914
_refine_diff_density_max 0.465
_refine_diff_density_min -0.325
_refine_diff_density_rms 0.060
_refine_ls_abs_structure_details
;
 Flack x determined using 3979 quotients [(I+)-(I-)]/[(I+)+(I-)]
 (Parsons, Flack and Wagner, Acta Cryst. B69 (2013) 249-259).
;
_refine_ls_abs_structure_Flack 0.05(3)
_refine_ls_extinction_coef 0.00034(10)
_refine_ls_extinction_expression Fc^*^=kFc[1+0.001xFc^2^\l^3^/sin(2\q)]^-1/4^
_refine_ls_extinction_method 'SHELXL-2016/6 (Sheldrick 2016)'
_refine_ls_goodness_of_fit_ref 1.021
_refine_ls_hydrogen_treatment mixed
_refine_ls_matrix_type full
_refine_ls_number_parameters 684
_refine_ls_number_reflns 9687
_refine_ls_number_restraints 0
_refine_ls_restrained_S_all 1.021
_refine_ls_R_factor_all 0.0454
_refine_ls_R_factor_gt 0.0443
_refine_ls_shift/su_max 0.000
_refine_ls_shift/su_mean 0.000
_refine_ls_structure_factor_coef Fsqd
_refine_ls_weighting_details 'w=1/[\s^2^(Fo^2^)+(0.1003P)^2^+0.4510P] where P=(Fo^2^+2Fc^2^)/3'
_refine_ls_weighting_scheme calc
_refine_ls_wR_factor_gt 0.1322
_refine_ls_wR_factor_ref 0.1339
_reflns_Friedel_coverage 0.786
_reflns_Friedel_fraction_full 1.000
_reflns_Friedel_fraction_max 0.983
_reflns_number_gt 9333
_reflns_number_total 9687
_reflns_threshold_expression 'I > 2\s(I)'
_cod_data_source_file xk5072sup1.cif
_cod_data_source_block LIN:3,4-DHBA:H2O
_cod_original_cell_volume 4733.14(7)
_cod_original_formula_sum 'C46 H54.50 F2 N6 O17.25'
_cod_database_code 2108677
_publcif_datablock.id {e7f86f2b-b28d-4c31-9356-dc42048c025b}

_shelx_shelxl_version_number 2016/6
_shelx_space_group_comment
;
The symmetry employed for this shelxl refinement is uniquely defined
by the following loop, which should always be used as a source of
symmetry information in preference to the above space-group names.
They are only intended as comments.
;
_reflns_odcompleteness_completeness 99.98
_reflns_odcompleteness_iscentric 1
_reflns_odcompleteness_theta 66.97
_olex2_refinement_description
;
1. Fixed Uiso
 At 1.2 times of:
  All C(H) groups, All C(H,H) groups, All N(H) groups
 At 1.5 times of:
  All C(H,H,H) groups, All O(H) groups, All O(H,H) groups
2. Others
 Sof(O2B')=Sof(O3B')=Sof(C6B')=Sof(H4BA)=1-FVAR(1)
 Sof(O2B)=Sof(O3B)=Sof(C6B)=Sof(H4B)=FVAR(1)
 Fixed Sof: O1W(0.25) H1WA(0.25) H1WB(0.25)
3.a Riding coordinates:
 O2W(H2WA,H2WB), O1W(H1WA,H1WB)
3.b Ternary CH refined with riding coordinates:
 C4A(H4A), C4B(H4B), C4B(H4BA)
3.c Secondary CH2 refined with riding coordinates:
 C3A(H3AA,H3AB), C5A(H5AA,H5AB), C13A(H13C,H13D), C14A(H14C,H14D), C15A(H15C,
 H15D), C16A(H16C,H16D), C3B(H3BA,H3BB), C5B(H5BA,H5BB), C13B(H13A,H13B),
 C14B(H14A,H14B), C15B(H15A,H15B), C16B(H16A,H16B)
3.d Aromatic/amide H refined with riding coordinates:
 N3A(H3A), C8A(H8A), C11A(H11A), C12A(H12A), C22A(H22A), C25A(H25A),
 C26A(H26A), N3B(H3B), C8B(H8B), C11B(H11B), C12B(H12B), C22B(H22B), C25B(H25B),
  C26B(H26B)
3.e Idealised Me refined as rotating group:
 C1A(H1AA,H1AB,H1AC), C1B(H1BA,H1BB,H1BC)
3.f Idealised tetrahedral OH refined as rotating group:
 O6A(H6A), O7A(H7A), O8A(H8AA), O6B(H6B), O7B(H7B), O8B(H8BA)
;
_olex2_date_sample_data_collection 2019-07-08
_olex2_submission_special_instructions 'No special instructions were received'

loop_
_space_group_symop_operation_xyz
'x, y, z'
'-x, -y, z'
'x+1/2, -y+1/2, -z'
'-x+1/2, y+1/2, -z'

loop_
_atom_site_label
_atom_site_type_symbol
_atom_site_fract_x
_atom_site_fract_y
_atom_site_fract_z
_atom_site_U_iso_or_equiv
_atom_site_adp_type
_atom_site_occupancy
_atom_site_site_symmetry_order
_atom_site_calc_flag
_atom_site_refinement_flags_posn
_atom_site_refinement_flags_adp
_atom_site_refinement_flags_occupancy
_atom_site_disorder_assembly
_atom_site_disorder_group
F1A F 0.52546(6) 0.18385(15) 0.04172(18) 0.0711(5) Uani 1 1 d . . . . .
O1A O 0.22670(7) 0.15918(15) 0.64836(19) 0.0599(5) Uani 1 1 d . . . . .
O2A O 0.32240(6) 0.16722(14) 0.2566(2) 0.0567(4) Uani 1 1 d . . . . .
O3A O 0.36986(7) 0.1716(2) 0.0805(2) 0.0761(7) Uani 1 1 d . . . . .
O4A O 0.66581(6) 0.06542(14) 0.2581(2) 0.0613(5) Uani 1 1 d . . . . .
N1A N 0.57873(6) 0.13089(14) 0.2523(2) 0.0494(4) Uani 1 1 d . . . . .
N2A N 0.39343(7) 0.15531(15) 0.3071(2) 0.0488(5) Uani 1 1 d . . . . .
N3A N 0.24620(7) 0.12997(16) 0.4287(2) 0.0506(5) Uani 1 1 d . . . . .
H3A H 0.238128 0.129442 0.343507 0.061 Uiso 1 1 calc R . . . .
C1A C 0.17052(9) 0.1636(2) 0.4761(3) 0.0615(7) Uani 1 1 d . . . . .
H1AA H 0.150909 0.132985 0.534941 0.092 Uiso 1 1 calc GR . . . .
H1AB H 0.167789 0.143879 0.382823 0.092 Uiso 1 1 calc GR . . . .
H1AC H 0.163148 0.221517 0.479551 0.092 Uiso 1 1 calc GR . . . .
C2A C 0.21681(8) 0.15170(16) 0.5245(3) 0.0455(5) Uani 1 1 d . . . . .
C3A C 0.29116(8) 0.10719(19) 0.4618(3) 0.0522(6) Uani 1 1 d . . . . .
H3AA H 0.297153 0.052412 0.424555 0.063 Uiso 1 1 calc R . . . .
H3AB H 0.294343 0.104234 0.561471 0.063 Uiso 1 1 calc R . . . .
C4A C 0.32434(8) 0.16724(17) 0.4055(3) 0.0488(5) Uani 1 1 d . . . . .
H4A H 0.318278 0.223151 0.440702 0.059 Uiso 1 1 calc R . . . .
C5A C 0.37172(8) 0.1429(2) 0.4389(3) 0.0529(6) Uani 1 1 d . . . . .
H5AA H 0.384113 0.178405 0.509896 0.063 Uiso 1 1 calc R . . . .
H5AB H 0.373648 0.085443 0.468540 0.063 Uiso 1 1 calc R . . . .
C6A C 0.36350(9) 0.1655(2) 0.2026(3) 0.0537(6) Uani 1 1 d . . . . .
C7A C 0.43952(8) 0.14859(16) 0.2913(3) 0.0458(5) Uani 1 1 d . . . . .
C8A C 0.46046(8) 0.16710(19) 0.1675(3) 0.0509(6) Uani 1 1 d . . . . .
H8A H 0.444356 0.183454 0.090366 0.061 Uiso 1 1 calc R . . . .
C9A C 0.50567(8) 0.16070(18) 0.1613(3) 0.0494(5) Uani 1 1 d . . . . .
C10A C 0.53229(8) 0.13505(16) 0.2699(3) 0.0473(5) Uani 1 1 d . . . . .
C11A C 0.51019(8) 0.1165(2) 0.3922(3) 0.0567(6) Uani 1 1 d . . . . .
H11A H 0.526292 0.098668 0.468472 0.068 Uiso 1 1 calc R . . . .
C12A C 0.46491(8) 0.1237(2) 0.4036(3) 0.0565(7) Uani 1 1 d . . . . .
H12A H 0.451314 0.111794 0.487488 0.068 Uiso 1 1 calc R . . . .
C13A C 0.59295(9) 0.0661(2) 0.1542(3) 0.0567(6) Uani 1 1 d . . . . .
H13C H 0.577635 0.073081 0.067026 0.068 Uiso 1 1 calc R . . . .
H13D H 0.585589 0.011730 0.190850 0.068 Uiso 1 1 calc R . . . .
C14A C 0.64219(9) 0.0716(2) 0.1306(3) 0.0582(6) Uani 1 1 d . . . . .
H14C H 0.651353 0.027275 0.069205 0.070 Uiso 1 1 calc R . . . .
H14D H 0.649113 0.124106 0.086422 0.070 Uiso 1 1 calc R . . . .
C15A C 0.65238(9) 0.1305(3) 0.3493(4) 0.0674(8) Uani 1 1 d . . . . .
H15C H 0.658628 0.183858 0.307062 0.081 Uiso 1 1 calc R . . . .
H15D H 0.668970 0.126902 0.434778 0.081 Uiso 1 1 calc R . . . .
C16A C 0.60371(9) 0.1244(2) 0.3807(3) 0.0618(7) Uani 1 1 d . . . . .
H16C H 0.597424 0.071804 0.425376 0.074 Uiso 1 1 calc R . . . .
H16D H 0.595191 0.168739 0.443195 0.074 Uiso 1 1 calc R . . . .
O5A O 0.90944(6) 0.28778(12) 0.2511(2) 0.0579(4) Uani 1 1 d . . . . .
O6A O 0.94463(6) 0.16856(14) 0.2154(3) 0.0612(5) Uani 1 1 d . . . . .
H6A H 0.965719 0.195842 0.242422 0.16(3) Uiso 1 1 calc GR . . . .
O7A O 0.74718(6) 0.19199(13) 0.2431(3) 0.0681(6) Uani 1 1 d . . . . .
H7A H 0.748067 0.238065 0.279165 0.102 Uiso 1 1 calc GR . . . .
O8A O 0.75294(6) 0.02642(12) 0.2270(3) 0.0605(5) Uani 1 1 d . . . . .
H8AA H 0.731620 0.056022 0.243335 0.091 Uiso 1 1 calc GR . . . .
C20A C 0.90922(8) 0.21048(16) 0.2325(3) 0.0456(5) Uani 1 1 d . . . . .
C21A C 0.86761(7) 0.16369(16) 0.2311(2) 0.0439(5) Uani 1 1 d . . . . .
C22A C 0.82697(8) 0.20518(15) 0.2388(3) 0.0473(5) Uani 1 1 d . . . . .
H22A H 0.826011 0.262826 0.243964 0.057 Uiso 1 1 calc R . . . .
C23A C 0.78837(8) 0.15939(16) 0.2385(3) 0.0481(5) Uani 1 1 d . . . . .
C24A C 0.78979(8) 0.07272(16) 0.2289(3) 0.0471(5) Uani 1 1 d . . . . .
C25A C 0.83038(8) 0.03211(16) 0.2222(3) 0.0501(5) Uani 1 1 d . . . . .
H25A H 0.831434 -0.025513 0.216719 0.060 Uiso 1 1 calc R . . . .
C26A C 0.86883(8) 0.07738(16) 0.2239(3) 0.0475(5) Uani 1 1 d . . . . .
H26A H 0.895771 0.050113 0.220132 0.057 Uiso 1 1 calc R . . . .
F1B F 0.59101(6) 0.65823(19) 0.48400(18) 0.0827(7) Uani 1 1 d . . . . .
O1B O 0.29761(7) 0.67170(13) -0.14862(18) 0.0544(4) Uani 1 1 d . . . . .
O2B O 0.3926(4) 0.623(2) 0.2556(15) 0.086(5) Uani 0.63(5) 1 d . . . A 1
O3B O 0.4382(3) 0.640(3) 0.4306(9) 0.120(8) Uani 0.63(5) 1 d . . . A 1
C6B C 0.4305(4) 0.6268(19) 0.3018(12) 0.084(5) Uani 0.63(5) 1 d . . . A 1
O2B' O 0.3912(6) 0.5944(10) 0.235(3) 0.056(4) Uani 0.37(5) 1 d . . . A 2
O3B' O 0.4376(5) 0.5932(15) 0.4206(19) 0.072(5) Uani 0.37(5) 1 d . . . A 2
C6B' C 0.4353(6) 0.6008(12) 0.307(2) 0.053(4) Uani 0.37(5) 1 d . . . A 2
O4B O 0.73722(6) 0.57266(13) 0.2591(3) 0.0609(5) Uani 1 1 d . . . . .
N1B N 0.64850(6) 0.62900(14) 0.2669(2) 0.0472(4) Uani 1 1 d . . . . .
N2B N 0.46315(7) 0.61833(18) 0.2033(2) 0.0552(6) Uani 1 1 d . . . . .
N3B N 0.31985(7) 0.65756(17) 0.0715(2) 0.0545(5) Uani 1 1 d . . . . .
H3B H 0.312207 0.649903 0.156180 0.065 Uiso 1 1 calc R . . . .
C1B C 0.24365(9) 0.6315(2) 0.0185(3) 0.0603(7) Uani 1 1 d . . . . .
H1BA H 0.223541 0.675758 -0.001977 0.090 Uiso 1 1 calc GR . . . .
H1BB H 0.243568 0.620857 0.116183 0.090 Uiso 1 1 calc GR . . . .
H1BC H 0.234758 0.582239 -0.030043 0.090 Uiso 1 1 calc GR . . . .
C2B C 0.28891(8) 0.65565(17) -0.0262(2) 0.0461(5) Uani 1 1 d . . . . .
C3B C 0.36590(8) 0.6721(2) 0.0405(3) 0.0571(6) Uani 1 1 d . . . . .
H3BA H 0.374592 0.725726 0.077009 0.068 Uiso 1 1 calc R . . . .
H3BB H 0.369984 0.673200 -0.058928 0.068 Uiso 1 1 calc R . . . .
C4B C 0.39428(8) 0.60655(19) 0.1012(3) 0.0532(6) Uani 1 1 d . . . . .
H4B H 0.383347 0.550894 0.078877 0.064 Uiso 0.63(5) 1 calc R . . A 1
H4BA H 0.384862 0.554417 0.058131 0.064 Uiso 0.37(5) 1 calc R . . A 2
C5B C 0.44318(8) 0.6152(2) 0.0674(3) 0.0538(6) Uani 1 1 d . . . . .
H5BA H 0.453754 0.567870 0.014981 0.065 Uiso 1 1 calc R . . . .
H5BB H 0.448958 0.665638 0.015680 0.065 Uiso 1 1 calc R . . . .
C7B C 0.50926(8) 0.62137(18) 0.2218(3) 0.0491(5) Uani 1 1 d . . . . .
C8B C 0.52868(9) 0.6368(2) 0.3500(3) 0.0585(7) Uani 1 1 d . . . . .
H8B H 0.511423 0.645245 0.428106 0.070 Uiso 1 1 calc R . . . .
C9B C 0.57342(9) 0.6393(2) 0.3586(3) 0.0549(7) Uani 1 1 d . . . . .
C10B C 0.60233(7) 0.62554(15) 0.2486(3) 0.0442(5) Uani 1 1 d . . . . .
C11B C 0.58164(8) 0.61327(19) 0.1220(3) 0.0476(5) Uani 1 1 d . . . . .
H11B H 0.598949 0.605631 0.043760 0.057 Uiso 1 1 calc R . . . .
C12B C 0.53645(8) 0.61196(19) 0.1078(3) 0.0497(5) Uani 1 1 d . . . . .
H12B H 0.524107 0.604668 0.020613 0.060 Uiso 1 1 calc R . . . .
C13B C 0.66577(9) 0.5680(2) 0.3673(3) 0.0571(6) Uani 1 1 d . . . . .
H13A H 0.660139 0.512196 0.333923 0.069 Uiso 1 1 calc R . . . .
H13B H 0.650765 0.574675 0.455115 0.069 Uiso 1 1 calc R . . . .
C14B C 0.71453(9) 0.5800(2) 0.3875(3) 0.0588(7) Uani 1 1 d . . . . .
H14A H 0.719973 0.634405 0.426848 0.071 Uiso 1 1 calc R . . . .
H14B H 0.725527 0.538604 0.451670 0.071 Uiso 1 1 calc R . . . .
C15B C 0.72206(8) 0.6361(2) 0.1672(3) 0.0592(7) Uani 1 1 d . . . . .
H15A H 0.738449 0.633418 0.081184 0.071 Uiso 1 1 calc R . . . .
H15B H 0.727039 0.690181 0.208355 0.071 Uiso 1 1 calc R . . . .
C16B C 0.67361(8) 0.6249(2) 0.1381(3) 0.0533(6) Uani 1 1 d . . . . .
H16A H 0.663630 0.667980 0.075430 0.064 Uiso 1 1 calc R . . . .
H16B H 0.668764 0.571542 0.093928 0.064 Uiso 1 1 calc R . . . .
O5B O 0.97971(6) 0.75612(11) 0.2442(3) 0.0581(5) Uani 1 1 d . . . . .
O6B O 1.01418(6) 0.63447(12) 0.2482(3) 0.0614(5) Uani 1 1 d . . . . .
H6B H 1.035563 0.664885 0.237769 0.107(17) Uiso 1 1 calc GR . . . .
O7B O 0.81741(6) 0.67448(12) 0.2447(3) 0.0677(6) Uani 1 1 d . . . . .
H7B H 0.819838 0.721974 0.215107 0.101 Uiso 1 1 calc GR . . . .
O8B O 0.81834(6) 0.50739(12) 0.2453(3) 0.0635(5) Uani 1 1 d . . . . .
H8BA H 0.797659 0.540087 0.246173 0.095 Uiso 1 1 calc GR . . . .
C20B C 0.97904(7) 0.67803(15) 0.2465(3) 0.0463(5) Uani 1 1 d . . . . .
C21B C 0.93658(7) 0.63363(15) 0.2462(3) 0.0448(5) Uani 1 1 d . . . . .
C22B C 0.89715(7) 0.67839(15) 0.2457(3) 0.0453(5) Uani 1 1 d . . . . .
H22B H 0.897734 0.736128 0.246482 0.054 Uiso 1 1 calc R . . . .
C23B C 0.85731(7) 0.63702(15) 0.2442(3) 0.0456(5) Uani 1 1 d . . . . .
C24B C 0.85639(8) 0.54984(15) 0.2449(3) 0.0476(5) Uani 1 1 d . . . . .
C25B C 0.89551(8) 0.50601(16) 0.2444(4) 0.0564(6) Uani 1 1 d . . . . .
H25B H 0.894976 0.448263 0.243740 0.068 Uiso 1 1 calc R . . . .
C26B C 0.93557(8) 0.54741(16) 0.2448(3) 0.0539(6) Uani 1 1 d . . . . .
H26B H 0.961713 0.517417 0.244224 0.065 Uiso 1 1 calc R . . . .
O2W O 0.92434(17) 0.9013(3) 0.2829(5) 0.1366(16) Uani 1 1 d . . . . .
H2WA H 0.946379 0.933836 0.283604 0.205 Uiso 1 1 d R . . . .
H2WB H 0.936059 0.854016 0.269714 0.205 Uiso 1 1 d R . . . .
O1W O 1.000000 1.000000 0.1976(14) 0.136(4) Uani 0.5 2 d S T P . .
H1WA H 1.013680 0.966900 0.250862 0.205 Uiso 0.25 1 d R . . . .
H1WB H 0.986220 1.033100 0.250862 0.205 Uiso 0.25 1 d R . . . .

loop_
_atom_site_aniso_label
_atom_site_aniso_U_11
_atom_site_aniso_U_22
_atom_site_aniso_U_33
_atom_site_aniso_U_23
_atom_site_aniso_U_13
_atom_site_aniso_U_12
F1A 0.0550(9) 0.1109(15) 0.0474(8) 0.0230(9) 0.0108(7) 0.0095(9)
O1A 0.0632(11) 0.0760(13) 0.0406(9) -0.0084(9) 0.0018(8) 0.0014(10)
O2A 0.0380(8) 0.0830(12) 0.0492(9) 0.0045(10) -0.0051(7) -0.0015(8)
O3A 0.0509(10) 0.136(2) 0.0419(10) 0.0111(12) -0.0055(8) 0.0018(13)
O4A 0.0432(9) 0.0757(12) 0.0649(12) 0.0017(11) 0.0001(9) 0.0061(8)
N1A 0.0398(9) 0.0615(11) 0.0468(10) -0.0027(10) 0.0012(8) 0.0018(8)
N2A 0.0383(10) 0.0675(13) 0.0406(10) 0.0013(9) -0.0022(8) -0.0001(9)
N3A 0.0399(10) 0.0708(14) 0.0412(10) -0.0031(9) 0.0023(8) -0.0021(9)
C1A 0.0457(13) 0.087(2) 0.0517(14) -0.0022(14) 0.0046(11) 0.0056(14)
C2A 0.0463(12) 0.0493(13) 0.0409(11) -0.0013(9) 0.0049(9) -0.0027(10)
C3A 0.0409(11) 0.0620(15) 0.0538(13) 0.0020(12) 0.0019(10) 0.0013(11)
C4A 0.0412(11) 0.0582(13) 0.0469(12) -0.0027(11) -0.0015(9) -0.0015(10)
C5A 0.0375(11) 0.0788(18) 0.0424(12) -0.0003(11) -0.0004(9) -0.0005(11)
C6A 0.0422(12) 0.0746(17) 0.0441(12) 0.0026(12) -0.0055(9) -0.0005(12)
C7A 0.0392(11) 0.0556(13) 0.0426(11) 0.0004(10) -0.0021(9) -0.0004(9)
C8A 0.0446(12) 0.0648(15) 0.0434(12) 0.0058(11) -0.0025(10) 0.0028(11)
C9A 0.0465(12) 0.0608(14) 0.0409(11) 0.0061(11) 0.0054(10) 0.0012(11)
C10A 0.0399(11) 0.0575(12) 0.0446(12) 0.0000(11) 0.0004(10) 0.0015(9)
C11A 0.0419(12) 0.0859(19) 0.0424(12) 0.0065(13) -0.0025(9) 0.0006(12)
C12A 0.0407(12) 0.089(2) 0.0396(11) 0.0079(13) -0.0007(10) -0.0005(12)
C13A 0.0477(13) 0.0646(16) 0.0579(15) -0.0085(13) -0.0022(11) 0.0044(12)
C14A 0.0503(13) 0.0688(17) 0.0555(14) -0.0012(13) 0.0041(11) 0.0077(12)
C15A 0.0400(13) 0.099(2) 0.0631(17) -0.0105(17) -0.0001(12) 0.0002(14)
C16A 0.0417(12) 0.095(2) 0.0487(13) -0.0033(14) 0.0005(10) 0.0019(13)
O5A 0.0490(9) 0.0529(9) 0.0719(12) -0.0063(10) 0.0035(9) -0.0047(7)
O6A 0.0402(8) 0.0648(11) 0.0786(14) -0.0155(10) 0.0088(9) -0.0003(8)
O7A 0.0383(8) 0.0575(10) 0.1084(18) -0.0078(13) 0.0030(11) 0.0025(7)
O8A 0.0420(8) 0.0548(10) 0.0848(14) -0.0008(10) 0.0047(9) -0.0052(7)
C20A 0.0417(11) 0.0539(12) 0.0413(10) -0.0030(10) 0.0022(9) 0.0000(9)
C21A 0.0394(10) 0.0526(12) 0.0396(10) -0.0015(10) 0.0014(9) -0.0017(9)
C22A 0.0427(11) 0.0474(11) 0.0519(12) -0.0035(11) 0.0011(10) 0.0010(9)
C23A 0.0399(10) 0.0531(12) 0.0512(12) -0.0007(11) 0.0008(10) 0.0025(9)
C24A 0.0420(11) 0.0511(12) 0.0483(12) 0.0019(10) 0.0022(10) -0.0024(9)
C25A 0.0472(12) 0.0471(12) 0.0561(14) 0.0023(10) 0.0028(10) -0.0001(10)
C26A 0.0412(11) 0.0533(12) 0.0479(12) 0.0010(10) 0.0017(10) 0.0043(9)
F1B 0.0533(9) 0.154(2) 0.0411(8) -0.0201(11) -0.0074(7) 0.0033(11)
O1B 0.0602(10) 0.0617(11) 0.0412(8) 0.0040(8) 0.0015(8) -0.0030(9)
O2B 0.037(2) 0.177(13) 0.045(3) 0.014(7) 0.0042(19) 0.002(6)
O3B 0.047(3) 0.27(3) 0.048(2) 0.010(7) 0.0075(18) 0.017(7)
C6B 0.037(3) 0.167(13) 0.049(3) 0.044(6) 0.015(2) 0.034(6)
O2B' 0.025(3) 0.084(7) 0.058(9) 0.021(5) 0.002(4) -0.006(3)
O3B' 0.050(4) 0.124(11) 0.043(5) 0.030(5) 0.008(3) 0.001(5)
C6B' 0.025(5) 0.076(9) 0.059(7) 0.025(5) -0.006(4) 0.015(5)
O4B 0.0392(8) 0.0661(11) 0.0774(13) 0.0061(11) -0.0009(9) 0.0070(8)
N1B 0.0361(9) 0.0603(11) 0.0451(10) 0.0039(9) -0.0019(8) 0.0016(8)
N2B 0.0334(10) 0.0857(16) 0.0464(11) 0.0089(11) 0.0039(8) 0.0004(10)
N3B 0.0378(10) 0.0822(16) 0.0433(10) 0.0106(10) 0.0019(8) 0.0048(10)
C1B 0.0445(13) 0.087(2) 0.0499(14) -0.0003(14) -0.0022(10) -0.0023(13)
C2B 0.0436(11) 0.0530(13) 0.0417(11) -0.0006(10) 0.0000(9) 0.0066(10)
C3B 0.0408(12) 0.0687(17) 0.0616(15) 0.0164(13) 0.0026(11) 0.0027(12)
C4B 0.0362(11) 0.0610(15) 0.0624(15) 0.0103(12) -0.0001(10) -0.0024(10)
C5B 0.0351(11) 0.0763(17) 0.0501(13) 0.0060(13) -0.0003(9) -0.0016(12)
C7B 0.0367(11) 0.0667(15) 0.0440(12) 0.0044(11) 0.0026(9) 0.0026(10)
C8B 0.0432(12) 0.091(2) 0.0416(12) 0.0000(13) 0.0031(10) 0.0030(13)
C9B 0.0454(12) 0.0836(19) 0.0357(11) -0.0046(11) -0.0024(10) 0.0033(12)
C10B 0.0363(10) 0.0552(12) 0.0411(11) 0.0006(10) -0.0008(9) 0.0006(9)
C11B 0.0384(11) 0.0656(15) 0.0388(11) -0.0005(10) 0.0027(9) 0.0017(10)
C12B 0.0373(11) 0.0708(15) 0.0409(11) 0.0019(11) -0.0012(9) 0.0017(11)
C13B 0.0433(12) 0.0690(16) 0.0591(15) 0.0140(13) -0.0062(11) -0.0016(12)
C14B 0.0444(13) 0.0709(17) 0.0611(16) 0.0065(13) -0.0101(11) 0.0032(12)
C15B 0.0363(11) 0.0768(18) 0.0646(16) 0.0107(14) 0.0008(11) 0.0008(11)
C16B 0.0374(11) 0.0746(17) 0.0479(13) 0.0022(12) 0.0007(10) 0.0011(11)
O5B 0.0430(8) 0.0501(9) 0.0811(13) -0.0046(10) 0.0015(10) -0.0010(7)
O6B 0.0365(8) 0.0593(10) 0.0883(14) 0.0112(11) -0.0047(10) 0.0030(8)
O7B 0.0382(8) 0.0488(9) 0.1160(18) 0.0071(12) -0.0034(11) 0.0034(7)
O8B 0.0398(8) 0.0493(9) 0.1013(16) 0.0041(11) 0.0029(10) -0.0030(7)
C20B 0.0390(10) 0.0516(12) 0.0483(12) 0.0035(11) -0.0021(10) 0.0020(9)
C21B 0.0405(11) 0.0491(11) 0.0448(11) 0.0045(10) -0.0006(9) 0.0010(9)
C22B 0.0403(10) 0.0442(11) 0.0514(12) 0.0024(10) -0.0024(10) 0.0011(9)
C23B 0.0372(10) 0.0475(11) 0.0522(12) 0.0029(10) -0.0020(10) 0.0036(8)
C24B 0.0395(10) 0.0472(12) 0.0560(13) 0.0043(11) -0.0018(10) -0.0009(9)
C25B 0.0443(12) 0.0453(11) 0.0797(18) 0.0065(13) 0.0015(13) 0.0025(9)
C26B 0.0392(11) 0.0497(12) 0.0728(16) 0.0047(13) 0.0027(12) 0.0063(9)
O2W 0.185(4) 0.116(3) 0.109(3) 0.010(2) 0.006(3) 0.057(3)
O1W 0.137(10) 0.149(10) 0.123(9) 0.000 0.000 0.021(8)

loop_
_atom_type_symbol
_atom_type_description
_atom_type_scat_dispersion_real
_atom_type_scat_dispersion_imag
_atom_type_scat_source
C C 0.0181 0.0091 'International Tables Vol C Tables 4.2.6.8 and 6.1.1.4'
H H 0.0000 0.0000 'International Tables Vol C Tables 4.2.6.8 and 6.1.1.4'
F F 0.0727 0.0534 'International Tables Vol C Tables 4.2.6.8 and 6.1.1.4'
N N 0.0311 0.0180 'International Tables Vol C Tables 4.2.6.8 and 6.1.1.4'
O O 0.0492 0.0322 'International Tables Vol C Tables 4.2.6.8 and 6.1.1.4'

loop_
_geom_angle_atom_site_label_1
_geom_angle_atom_site_label_2
_geom_angle_atom_site_label_3
_geom_angle
_geom_angle_site_symmetry_1
_geom_angle_site_symmetry_3
_geom_angle_publ_flag
C6A O2A C4A 110.32(19) . . ?
C14A O4A C15A 109.7(2) . . ?
C10A N1A C13A 113.6(2) . . ?
C10A N1A C16A 114.7(2) . . ?
C16A N1A C13A 110.1(2) . . ?
C6A N2A C5A 111.3(2) . . ?
C6A N2A C7A 126.0(2) . . ?
C7A N2A C5A 122.4(2) . . ?
C2A N3A C3A 123.0(2) . . ?
O1A C2A N3A 122.3(2) . . ?
O1A C2A C1A 121.2(2) . . ?
N3A C2A C1A 116.5(2) . . ?
N3A C3A C4A 113.0(2) . . ?
O2A C4A C3A 109.6(2) . . ?
O2A C4A C5A 104.5(2) . . ?
C3A C4A C5A 113.1(2) . . ?
N2A C5A C4A 102.0(2) . . ?
O2A C6A N2A 109.3(2) . . ?
O3A C6A O2A 121.7(2) . . ?
O3A C6A N2A 128.9(3) . . ?
C8A C7A N2A 122.1(2) . . ?
C8A C7A C12A 118.7(2) . . ?
C12A C7A N2A 119.2(2) . . ?
C9A C8A C7A 118.6(2) . . ?
F1A C9A C8A 117.3(2) . . ?
F1A C9A C10A 117.9(2) . . ?
C8A C9A C10A 124.8(2) . . ?
C9A C10A N1A 120.1(2) . . ?
C9A C10A C11A 115.1(2) . . ?
C11A C10A N1A 124.7(2) . . ?
C12A C11A C10A 121.9(2) . . ?
C11A C12A C7A 120.9(2) . . ?
N1A C13A C14A 110.1(2) . . ?
O4A C14A C13A 111.2(2) . . ?
O4A C15A C16A 110.8(3) . . ?
N1A C16A C15A 109.5(2) . . ?
O5A C20A O6A 122.4(2) . . ?
O5A C20A C21A 120.8(2) . . ?
O6A C20A C21A 116.8(2) . . ?
C22A C21A C20A 120.7(2) . . ?
C26A C21A C20A 119.2(2) . . ?
C26A C21A C22A 120.0(2) . . ?
C23A C22A C21A 119.4(2) . . ?
O7A C23A C22A 125.1(2) . . ?
O7A C23A C24A 114.6(2) . . ?
C22A C23A C24A 120.3(2) . . ?
O8A C24A C23A 121.8(2) . . ?
O8A C24A C25A 118.4(2) . . ?
C25A C24A C23A 119.8(2) . . ?
C26A C25A C24A 120.1(2) . . ?
C25A C26A C21A 120.4(2) . . ?
C6B O2B C4B 109.3(10) . . ?
O2B C6B O3B 121.8(11) . . ?
O2B C6B N2B 114.6(11) . . ?
O3B C6B N2B 123.6(11) . . ?
C4B O2B' C6B' 112.3(15) . . ?
O3B' C6B' O2B' 120.2(18) . . ?
O3B' C6B' N2B 136.3(18) . . ?
N2B C6B' O2B' 103.4(18) . . ?
C14B O4B C15B 109.1(2) . . ?
C10B N1B C13B 114.1(2) . . ?
C10B N1B C16B 114.2(2) . . ?
C16B N1B C13B 110.1(2) . . ?
C6B N2B C5B 109.1(6) . . ?
C6B N2B C7B 128.4(6) . . ?
C6B' N2B C5B 113.8(9) . . ?
C6B' N2B C7B 122.7(9) . . ?
C7B N2B C5B 122.1(2) . . ?
C2B N3B C3B 122.6(2) . . ?
O1B C2B N3B 121.4(2) . . ?
O1B C2B C1B 121.8(2) . . ?
N3B C2B C1B 116.8(2) . . ?
N3B C3B C4B 111.4(2) . . ?
O2B C4B C5B 103.2(6) . . ?
O2B' C4B C3B 117.1(9) . . ?
O2B' C4B C5B 107.1(8) . . ?
C3B C4B O2B 104.1(10) . . ?
C3B C4B C5B 114.6(2) . . ?
N2B C5B C4B 102.5(2) . . ?
C8B C7B N2B 122.6(2) . . ?
C12B C7B N2B 119.1(2) . . ?
C12B C7B C8B 118.3(2) . . ?
C9B C8B C7B 118.8(2) . . ?
F1B C9B C8B 117.0(2) . . ?
F1B C9B C10B 117.8(2) . . ?
C8B C9B C10B 125.2(2) . . ?
C9B C10B N1B 121.5(2) . . ?
C11B C10B N1B 124.4(2) . . ?
C11B C10B C9B 114.1(2) . . ?
C12B C11B C10B 122.7(2) . . ?
C11B C12B C7B 120.8(2) . . ?
N1B C13B C14B 110.5(2) . . ?
O4B C14B C13B 110.7(2) . . ?
O4B C15B C16B 110.2(2) . . ?
N1B C16B C15B 110.2(2) . . ?
O5B C20B O6B 122.4(2) . . ?
O5B C20B C21B 119.9(2) . . ?
O6B C20B C21B 117.7(2) . . ?
C22B C21B C20B 120.0(2) . . ?
C26B C21B C20B 120.2(2) . . ?
C26B C21B C22B 119.7(2) . . ?
C23B C22B C21B 120.2(2) . . ?
O7B C23B C22B 124.7(2) . . ?
O7B C23B C24B 115.3(2) . . ?
C22B C23B C24B 119.9(2) . . ?
O8B C24B C23B 121.7(2) . . ?
O8B C24B C25B 118.7(2) . . ?
C25B C24B C23B 119.6(2) . . ?
C24B C25B C26B 120.6(2) . . ?
C25B C26B C21B 120.0(2) . . ?

loop_
_geom_bond_atom_site_label_1
_geom_bond_atom_site_label_2
_geom_bond_distance
_geom_bond_site_symmetry_2
_geom_bond_publ_flag
F1A C9A 1.356(3) . ?
O1A C2A 1.240(3) . ?
O2A C4A 1.441(3) . ?
O2A C6A 1.354(3) . ?
O3A C6A 1.200(4) . ?
O4A C14A 1.429(4) . ?
O4A C15A 1.430(4) . ?
N1A C10A 1.423(3) . ?
N1A C13A 1.475(4) . ?
N1A C16A 1.459(4) . ?
N2A C5A 1.449(3) . ?
N2A C6A 1.369(3) . ?
N2A C7A 1.414(3) . ?
N3A C2A 1.334(3) . ?
N3A C3A 1.451(3) . ?
C1A C2A 1.495(4) . ?
C3A C4A 1.500(4) . ?
C4A C5A 1.527(3) . ?
C7A C8A 1.388(4) . ?
C7A C12A 1.392(3) . ?
C8A C9A 1.379(3) . ?
C9A C10A 1.388(4) . ?
C10A C11A 1.393(4) . ?
C11A C12A 1.386(3) . ?
C13A C14A 1.517(4) . ?
C15A C16A 1.513(4) . ?
O5A C20A 1.258(3) . ?
O6A C20A 1.281(3) . ?
O7A C23A 1.358(3) . ?
O8A C24A 1.346(3) . ?
C20A C21A 1.472(3) . ?
C21A C22A 1.407(3) . ?
C21A C26A 1.392(4) . ?
C22A C23A 1.386(3) . ?
C23A C24A 1.399(4) . ?
C24A C25A 1.398(3) . ?
C25A C26A 1.377(4) . ?
F1B C9B 1.360(3) . ?
O1B C2B 1.240(3) . ?
O2B C6B 1.24(2) . ?
O2B C4B 1.517(17) . ?
O3B C6B 1.285(17) . ?
C6B N2B 1.381(12) . ?
O2B' C6B' 1.51(3) . ?
O2B' C4B 1.31(3) . ?
O3B' C6B' 1.11(3) . ?
C6B' N2B 1.34(2) . ?
O4B C14B 1.425(4) . ?
O4B C15B 1.430(4) . ?
N1B C10B 1.416(3) . ?
N1B C13B 1.477(3) . ?
N1B C16B 1.462(3) . ?
N2B C5B 1.449(3) . ?
N2B C7B 1.414(3) . ?
N3B C2B 1.333(3) . ?
N3B C3B 1.450(3) . ?
C1B C2B 1.494(4) . ?
C3B C4B 1.484(4) . ?
C4B C5B 1.528(3) . ?
C7B C8B 1.395(4) . ?
C7B C12B 1.387(3) . ?
C8B C9B 1.363(4) . ?
C9B C10B 1.398(3) . ?
C10B C11B 1.390(3) . ?
C11B C12B 1.381(3) . ?
C13B C14B 1.507(4) . ?
C15B C16B 1.510(3) . ?
O5B C20B 1.258(3) . ?
O6B C20B 1.278(3) . ?
O7B C23B 1.355(3) . ?
O8B C24B 1.344(3) . ?
C20B C21B 1.476(3) . ?
C21B C22B 1.399(3) . ?
C21B C26B 1.389(4) . ?
C22B C23B 1.382(3) . ?
C23B C24B 1.404(4) . ?
C24B C25B 1.383(3) . ?
C25B C26B 1.388(4) . ?

_cod_database_fobs_code 2108677
